data_4070607
loop_
_publ_author_name
'Franken, Andreas'
'McGrath, Thomas D.'
'Stone, F. Gordon A.'

_publ_section_title
;
 A 10-Vertex Iron&#x2212;Dicarbollide System Formed by Insertion of
 {Fe(CO)4} into 8-Vertex [closo-1-CB7H8]&#x2212;: Synthesis and Reactivity
 Studies
;
_journal_issue 5
_journal_name_full Organometallics
_journal_page_first 908
_journal_paper_doi 10.1021/om700865s
_journal_volume 27
_journal_year 2008
_chemical_formula_sum 'C18 H41 B7 Fe O2 P2'
_chemical_formula_weight 482.97
_chemical_name_systematic
; 
 ? 
;
_space_group_IT_number 2
_symmetry_cell_setting triclinic
_symmetry_space_group_name_Hall '-P 1'
_symmetry_space_group_name_H-M 'P -1'
_atom_sites_solution_hydrogens geom
_atom_sites_solution_primary direct
_atom_sites_solution_secondary difmap
_audit_creation_method SHELXL-97
_cell_angle_alpha 85.101(4)
_cell_angle_beta 79.204(3)
_cell_angle_gamma 82.038(3)
_cell_formula_units_Z 2
_cell_length_a 8.7786(6)
_cell_length_b 9.8596(7)
_cell_length_c 15.0003(11)
_cell_measurement_reflns_used 3935
_cell_measurement_temperature 110(2)
_cell_measurement_theta_max 26.31
_cell_measurement_theta_min 2.53
_cell_volume 1260.69(16)
_computing_cell_refinement 'Bruker APEX2 (Bruker, 2003)'
_computing_data_collection 'Bruker APEX2 (Bruker, 2003)'
_computing_data_reduction 'Bruker APEX2 (Bruker, 2003)'
_computing_molecular_graphics 'Bruker SHELXTL (Bruker, 2001)'
_computing_publication_material 'Bruker SHELXTL (Bruker, 2001)'
_computing_structure_refinement 'Bruker SHELXTL (Bruker, 2001)'
_computing_structure_solution 'Bruker SHELXTL (Bruker, 2001)'
_diffrn_ambient_temperature 110(2)
_diffrn_measured_fraction_theta_full 0.976
_diffrn_measured_fraction_theta_max 0.960
_diffrn_measurement_device_type 'Bruker-Nonius X8 APEX CCD area detector'
_diffrn_measurement_method 'phi and omega scans'
_diffrn_radiation_monochromator graphite
_diffrn_radiation_source 'fine-focus sealed tube'
_diffrn_radiation_type MoK\a
_diffrn_radiation_wavelength 0.71073
_diffrn_reflns_av_R_equivalents 0.0521
_diffrn_reflns_av_sigmaI/netI 0.0625
_diffrn_reflns_limit_h_max 10
_diffrn_reflns_limit_h_min -10
_diffrn_reflns_limit_k_max 12
_diffrn_reflns_limit_k_min -12
_diffrn_reflns_limit_l_max 16
_diffrn_reflns_limit_l_min -18
_diffrn_reflns_number 15898
_diffrn_reflns_theta_full 25.00
_diffrn_reflns_theta_max 26.45
_diffrn_reflns_theta_min 2.58
_exptl_absorpt_coefficient_mu 0.738
_exptl_absorpt_correction_T_max 0.950
_exptl_absorpt_correction_T_min 0.771
_exptl_absorpt_correction_type multi-scan
_exptl_absorpt_process_details 'SADABS  (Bruker, 2003)'
_exptl_crystal_colour orange
_exptl_crystal_density_diffrn 1.272
_exptl_crystal_density_method 'not measured'
_exptl_crystal_description plate
_exptl_crystal_F_000 512
_exptl_crystal_size_max 0.13
_exptl_crystal_size_mid 0.08
_exptl_crystal_size_min 0.07
_refine_diff_density_max 1.222
_refine_diff_density_min -0.602
_refine_diff_density_rms 0.125
_refine_ls_extinction_method none
_refine_ls_goodness_of_fit_ref 1.206
_refine_ls_hydrogen_treatment constr
_refine_ls_matrix_type full
_refine_ls_number_parameters 271
_refine_ls_number_reflns 4990
_refine_ls_number_restraints 0
_refine_ls_restrained_S_all 1.206
_refine_ls_R_factor_all 0.0930
_refine_ls_R_factor_gt 0.0764
_refine_ls_shift/su_max 0.000
_refine_ls_shift/su_mean 0.000
_refine_ls_structure_factor_coef Fsqd
_refine_ls_weighting_details 'calc w=1/[\s^2^(Fo^2^)+(0.0411P)^2^+8.9169P] where P=(Fo^2^+2Fc^2^)/3'
_refine_ls_weighting_scheme calc
_refine_ls_wR_factor_gt 0.1832
_refine_ls_wR_factor_ref 0.1900
_reflns_number_gt 4051
_reflns_number_total 4990
_reflns_threshold_expression >2sigma(I)
_cod_data_source_file om700865s-file001.cif
_cod_data_source_block 13b
_cod_depositor_comments
;
The following automatic conversions were performed:

'_symmetry_cell_setting' value 'Triclinic' changed to 'triclinic'
according to /home/saulius/struct/CIF-dictionaries/cif_core.dic
dictionary named 'cif_core.dic' version 2.4.1 from 2010-06-29.

Automatic conversion script
Id: cif_fix_values 1715 2011-07-08 13:25:40Z adriana 
;
_cod_original_cell_volume 1260.69(15)
_cod_original_sg_symbol_H-M 'P-1   '
_cod_database_code 4070607

loop_
_symmetry_equiv_pos_as_xyz
'x, y, z'
'-x, -y, -z'

loop_
_atom_site_label
_atom_site_type_symbol
_atom_site_fract_x
_atom_site_fract_y
_atom_site_fract_z
_atom_site_U_iso_or_equiv
_atom_site_adp_type
_atom_site_occupancy
_atom_site_symmetry_multiplicity
_atom_site_calc_flag
_atom_site_refinement_flags
Fe1 Fe 0.27622(8) 0.56015(7) 0.25756(5) 0.0113(2) Uani 1 1 d .
C1 C 0.4862(6) 0.4628(5) 0.2352(4) 0.0124(11) Uani 1 1 d .
O1 O 0.6369(4) 0.5083(4) 0.2151(3) 0.0165(8) Uani 1 1 d .
C2 C 0.7479(6) 0.3943(6) 0.2050(4) 0.0182(12) Uani 1 1 d .
H2 H 0.8564 0.4029 0.1914 0.022 Uiso 1 1 calc R
C3 C 0.6967(7) 0.2711(6) 0.2149(4) 0.0174(12) Uani 1 1 d .
C4 C 0.8028(7) 0.1367(6) 0.2083(5) 0.0268(14) Uani 1 1 d .
H4A H 0.7394 0.0606 0.2178 0.040 Uiso 1 1 calc R
H4B H 0.8688 0.1285 0.2549 0.040 Uiso 1 1 calc R
H4C H 0.8689 0.1337 0.1479 0.040 Uiso 1 1 calc R
B3 B 0.4079(7) 0.3985(6) 0.3332(4) 0.0157(13) Uani 1 1 d .
H3 H 0.4445 0.4191 0.3979 0.019 Uiso 1 1 calc R
B4 B 0.5165(7) 0.2966(6) 0.2356(4) 0.0154(13) Uani 1 1 d .
B5 B 0.4038(7) 0.4132(6) 0.1584(5) 0.0160(13) Uani 1 1 d .
H5 H 0.4367 0.4453 0.0846 0.019 Uiso 1 1 calc R
B6 B 0.2109(7) 0.3720(6) 0.3352(5) 0.0181(13) Uani 1 1 d .
H6 H 0.1200 0.3921 0.3973 0.022 Uiso 1 1 calc R
B7 B 0.3653(7) 0.2269(6) 0.3158(5) 0.0185(13) Uani 1 1 d .
H7 H 0.3946 0.1365 0.3629 0.022 Uiso 1 1 calc R
B8 B 0.3625(7) 0.2350(6) 0.1940(5) 0.0176(13) Uani 1 1 d .
H8 H 0.3893 0.1511 0.1455 0.021 Uiso 1 1 calc R
B9 B 0.2088(7) 0.3835(6) 0.2024(4) 0.0161(13) Uani 1 1 d .
H9 H 0.1163 0.4132 0.1596 0.019 Uiso 1 1 calc R
C10 C 0.2116(6) 0.2475(6) 0.2714(4) 0.0179(12) Uani 1 1 d .
H10 H 0.1221 0.1813 0.2827 0.021 Uiso 1 1 calc R
C11 C 0.0726(6) 0.6020(5) 0.2813(4) 0.0169(12) Uani 1 1 d .
O11 O -0.0629(5) 0.6226(4) 0.2986(3) 0.0287(10) Uani 1 1 d .
P1 P 0.29651(16) 0.71361(14) 0.13641(10) 0.0144(3) Uani 1 1 d .
C21 C 0.1959(7) 0.8912(5) 0.1471(4) 0.0194(12) Uani 1 1 d .
H21A H 0.0840 0.8864 0.1723 0.023 Uiso 1 1 calc R
H21B H 0.2400 0.9355 0.1916 0.023 Uiso 1 1 calc R
C22 C 0.2067(7) 0.9823(6) 0.0597(4) 0.0235(13) Uani 1 1 d .
H22A H 0.1494 1.0731 0.0725 0.035 Uiso 1 1 calc R
H22B H 0.1612 0.9411 0.0153 0.035 Uiso 1 1 calc R
H22C H 0.3167 0.9913 0.0351 0.035 Uiso 1 1 calc R
C23 C 0.2193(6) 0.6621(6) 0.0397(4) 0.0193(12) Uani 1 1 d .
H23A H 0.2589 0.7185 -0.0154 0.023 Uiso 1 1 calc R
H23B H 0.2611 0.5652 0.0289 0.023 Uiso 1 1 calc R
C24 C 0.0398(7) 0.6763(6) 0.0522(4) 0.0238(13) Uani 1 1 d .
H24A H 0.0094 0.6474 -0.0022 0.036 Uiso 1 1 calc R
H24B H -0.0032 0.7723 0.0614 0.036 Uiso 1 1 calc R
H24C H -0.0009 0.6184 0.1053 0.036 Uiso 1 1 calc R
C25 C 0.4981(6) 0.7426(6) 0.0838(4) 0.0183(12) Uani 1 1 d .
H25A H 0.5620 0.6527 0.0731 0.022 Uiso 1 1 calc R
H25B H 0.4961 0.7929 0.0239 0.022 Uiso 1 1 calc R
C26 C 0.5753(7) 0.8224(6) 0.1405(4) 0.0225(13) Uani 1 1 d .
H26A H 0.6814 0.8339 0.1089 0.034 Uiso 1 1 calc R
H26B H 0.5800 0.7724 0.1994 0.034 Uiso 1 1 calc R
H26C H 0.5145 0.9128 0.1500 0.034 Uiso 1 1 calc R
P2 P 0.30385(16) 0.68880(14) 0.37118(10) 0.0151(3) Uani 1 1 d .
C31 C 0.5070(6) 0.6861(6) 0.3921(4) 0.0192(12) Uani 1 1 d .
H31A H 0.5200 0.6201 0.4445 0.023 Uiso 1 1 calc R
H31B H 0.5794 0.6488 0.3385 0.023 Uiso 1 1 calc R
C32 C 0.5610(8) 0.8207(7) 0.4109(5) 0.0342(16) Uani 1 1 d .
H32A H 0.6694 0.8030 0.4208 0.051 Uiso 1 1 calc R
H32B H 0.4939 0.8583 0.4653 0.051 Uiso 1 1 calc R
H32C H 0.5542 0.8867 0.3587 0.051 Uiso 1 1 calc R
C33 C 0.2018(7) 0.6204(6) 0.4807(4) 0.0203(12) Uani 1 1 d .
H33A H 0.0917 0.6170 0.4753 0.024 Uiso 1 1 calc R
H33B H 0.2494 0.5248 0.4916 0.024 Uiso 1 1 calc R
C34 C 0.2022(7) 0.6993(7) 0.5647(4) 0.0254(14) Uani 1 1 d .
H34A H 0.1445 0.6540 0.6187 0.038 Uiso 1 1 calc R
H34B H 0.1523 0.7936 0.5562 0.038 Uiso 1 1 calc R
H34C H 0.3102 0.7007 0.5728 0.038 Uiso 1 1 calc R
C35 C 0.2228(7) 0.8711(6) 0.3761(4) 0.0194(12) Uani 1 1 d .
H35A H 0.2525 0.9082 0.4288 0.023 Uiso 1 1 calc R
H35B H 0.2716 0.9217 0.3205 0.023 Uiso 1 1 calc R
C36 C 0.0456(7) 0.8992(6) 0.3840(5) 0.0273(14) Uani 1 1 d .
H36A H 0.0125 0.9981 0.3865 0.041 Uiso 1 1 calc R
H36B H -0.0044 0.8517 0.4396 0.041 Uiso 1 1 calc R
H36C H 0.0148 0.8659 0.3311 0.041 Uiso 1 1 calc R

loop_
_atom_site_aniso_label
_atom_site_aniso_U_11
_atom_site_aniso_U_22
_atom_site_aniso_U_33
_atom_site_aniso_U_23
_atom_site_aniso_U_13
_atom_site_aniso_U_12
Fe1 0.0059(4) 0.0117(4) 0.0155(4) -0.0007(3) -0.0009(3) -0.0002(3)
C1 0.005(2) 0.012(2) 0.021(3) -0.001(2) -0.003(2) 0.0000(19)
O1 0.0054(17) 0.022(2) 0.023(2) -0.0030(16) -0.0006(15) -0.0036(15)
C2 0.003(2) 0.028(3) 0.023(3) -0.006(2) -0.002(2) 0.002(2)
C3 0.017(3) 0.020(3) 0.015(3) -0.002(2) -0.005(2) 0.002(2)
C4 0.017(3) 0.028(3) 0.033(4) -0.009(3) -0.005(3) 0.009(2)
B3 0.011(3) 0.017(3) 0.018(3) 0.002(2) -0.001(2) 0.001(2)
B4 0.013(3) 0.013(3) 0.020(3) 0.000(2) -0.004(2) 0.002(2)
B5 0.012(3) 0.008(3) 0.026(4) 0.001(2) -0.001(3) 0.000(2)
B6 0.014(3) 0.018(3) 0.022(3) 0.006(3) -0.002(3) -0.005(2)
B7 0.016(3) 0.014(3) 0.025(4) 0.003(3) -0.004(3) -0.003(2)
B8 0.016(3) 0.015(3) 0.023(3) -0.001(2) -0.007(3) -0.002(2)
B9 0.008(3) 0.019(3) 0.022(3) -0.002(3) -0.001(2) -0.004(2)
C10 0.012(3) 0.016(3) 0.025(3) 0.002(2) -0.001(2) -0.004(2)
C11 0.013(3) 0.013(3) 0.023(3) -0.004(2) -0.001(2) 0.001(2)
O11 0.010(2) 0.032(2) 0.045(3) -0.007(2) -0.0045(19) -0.0005(17)
P1 0.0112(7) 0.0154(7) 0.0157(7) -0.0001(5) -0.0012(5) -0.0009(5)
C21 0.019(3) 0.014(3) 0.024(3) -0.003(2) -0.005(2) 0.002(2)
C22 0.025(3) 0.018(3) 0.027(3) 0.001(2) -0.004(3) 0.001(2)
C23 0.015(3) 0.021(3) 0.022(3) 0.000(2) -0.006(2) -0.002(2)
C24 0.018(3) 0.024(3) 0.031(4) 0.001(3) -0.012(3) -0.001(2)
C25 0.012(3) 0.019(3) 0.022(3) 0.002(2) 0.001(2) -0.003(2)
C26 0.015(3) 0.022(3) 0.030(3) 0.006(3) -0.003(2) -0.005(2)
P2 0.0113(7) 0.0164(7) 0.0173(7) -0.0024(5) -0.0024(6) -0.0003(5)
C31 0.015(3) 0.026(3) 0.018(3) -0.005(2) -0.005(2) -0.002(2)
C32 0.023(3) 0.039(4) 0.048(4) -0.015(3) -0.016(3) -0.006(3)
C33 0.015(3) 0.026(3) 0.017(3) 0.003(2) 0.000(2) 0.001(2)
C34 0.019(3) 0.037(4) 0.018(3) 0.000(3) 0.001(2) -0.002(3)
C35 0.022(3) 0.017(3) 0.020(3) -0.003(2) -0.007(2) 0.001(2)
C36 0.024(3) 0.023(3) 0.034(4) -0.008(3) -0.008(3) 0.006(3)

loop_
_atom_type_symbol
_atom_type_description
_atom_type_scat_dispersion_real
_atom_type_scat_dispersion_imag
_atom_type_scat_source
C C 0.0033 0.0016 'International Tables Vol C Tables 4.2.6.8 and 6.1.1.4'
H H 0.0000 0.0000 'International Tables Vol C Tables 4.2.6.8 and 6.1.1.4'
B B 0.0013 0.0007 'International Tables Vol C Tables 4.2.6.8 and 6.1.1.4'
O O 0.0106 0.0060 'International Tables Vol C Tables 4.2.6.8 and 6.1.1.4'
P P 0.1023 0.0942 'International Tables Vol C Tables 4.2.6.8 and 6.1.1.4'
Fe Fe 0.3463 0.8444 'International Tables Vol C Tables 4.2.6.8 and 6.1.1.4'

loop_
_geom_angle_atom_site_label_1
_geom_angle_atom_site_label_2
_geom_angle_atom_site_label_3
_geom_angle
C11 Fe1 C1 164.2(2)
C11 Fe1 B9 81.0(2)
C1 Fe1 B9 85.1(2)
C11 Fe1 B6 80.2(2)
C1 Fe1 B6 85.6(2)
B9 Fe1 B6 54.0(2)
C11 Fe1 B3 124.3(2)
C1 Fe1 B3 45.5(2)
B9 Fe1 B3 82.3(2)
B6 Fe1 B3 47.8(2)
C11 Fe1 B5 125.2(2)
C1 Fe1 B5 45.2(2)
B9 Fe1 B5 47.6(2)
B6 Fe1 B5 82.4(2)
B3 Fe1 B5 73.0(2)
C11 Fe1 P1 91.47(19)
C1 Fe1 P1 98.97(16)
B9 Fe1 P1 102.47(18)
B6 Fe1 P1 155.85(19)
B3 Fe1 P1 144.10(16)
B5 Fe1 P1 84.11(16)
C11 Fe1 P2 90.86(19)
C1 Fe1 P2 98.50(16)
B9 Fe1 P2 154.53(18)
B6 Fe1 P2 100.92(19)
B3 Fe1 P2 82.50(18)
B5 Fe1 P2 143.51(17)
P1 Fe1 P2 101.83(6)
O1 C1 B5 122.7(5)
O1 C1 B3 124.9(5)
B5 C1 B3 108.4(4)
O1 C1 B4 106.0(4)
B5 C1 B4 71.0(4)
B3 C1 B4 70.8(4)
O1 C1 Fe1 132.6(4)
B5 C1 Fe1 76.1(3)
B3 C1 Fe1 75.7(3)
B4 C1 Fe1 121.3(4)
C2 O1 C1 108.3(4)
C3 C2 O1 117.4(5)
C2 C3 C4 124.0(5)
C2 C3 B4 106.9(5)
C4 C3 B4 129.1(5)
C1 B3 B6 111.6(5)
C1 B3 B7 107.1(5)
B6 B3 B7 60.9(4)
C1 B3 B4 54.7(3)
B6 B3 B4 102.3(4)
B7 B3 B4 57.6(3)
C1 B3 Fe1 58.8(3)
B6 B3 Fe1 65.9(3)
B7 B3 Fe1 112.1(4)
B4 B3 Fe1 99.2(3)
C3 B4 C1 101.3(4)
C3 B4 B8 135.1(5)
C1 B4 B8 109.6(4)
C3 B4 B7 135.8(5)
C1 B4 B7 109.1(4)
B8 B4 B7 61.5(4)
C3 B4 B3 121.9(5)
C1 B4 B3 54.5(3)
B8 B4 B3 102.6(4)
B7 B4 B3 59.9(3)
C3 B4 B5 121.1(5)
C1 B4 B5 54.2(3)
B8 B4 B5 60.8(3)
B7 B4 B5 102.7(4)
B3 B4 B5 88.5(4)
C1 B5 B9 111.5(5)
C1 B5 B8 106.8(4)
B9 B5 B8 61.1(3)
C1 B5 B4 54.8(3)
B9 B5 B4 102.2(4)
B8 B5 B4 57.2(3)
C1 B5 Fe1 58.7(3)
B9 B5 Fe1 65.7(3)
B8 B5 Fe1 111.7(4)
B4 B5 Fe1 98.9(4)
C10 B6 B3 108.3(5)
C10 B6 B7 54.7(3)
B3 B6 B7 61.0(3)
C10 B6 B9 52.3(3)
B3 B6 B9 99.9(4)
B7 B6 B9 87.6(4)
C10 B6 Fe1 113.1(4)
B3 B6 Fe1 66.3(3)
B7 B6 Fe1 112.5(4)
B9 B6 Fe1 62.9(3)
C10 B7 B4 107.6(5)
C10 B7 B8 54.8(3)
B4 B7 B8 59.2(3)
C10 B7 B6 55.9(4)
B4 B7 B6 103.8(4)
B8 B7 B6 92.8(4)
C10 B7 B3 106.8(4)
B4 B7 B3 62.4(3)
B8 B7 B3 102.8(4)
B6 B7 B3 58.1(3)
C10 B8 B4 108.0(5)
C10 B8 B7 55.2(4)
B4 B8 B7 59.3(3)
C10 B8 B9 55.8(3)
B4 B8 B9 102.9(4)
B7 B8 B9 92.3(4)
C10 B8 B5 106.2(4)
B4 B8 B5 62.0(3)
B7 B8 B5 102.0(4)
B9 B8 B5 57.2(3)
C10 B9 B5 108.7(4)
C10 B9 B8 54.1(3)
B5 B9 B8 61.8(3)
C10 B9 B6 52.1(3)
B5 B9 B6 100.7(4)
B8 B9 B6 87.3(4)
C10 B9 Fe1 113.1(4)
B5 B9 Fe1 66.8(3)
B8 B9 Fe1 113.0(4)
B6 B9 Fe1 63.1(3)
B8 C10 B7 70.0(4)
B8 C10 B6 111.4(4)
B7 C10 B6 69.5(4)
B8 C10 B9 70.1(4)
B7 C10 B9 110.7(4)
B6 C10 B9 75.7(4)
O11 C11 Fe1 176.4(5)
C23 P1 C25 102.4(3)
C23 P1 C21 100.6(3)
C25 P1 C21 102.2(3)
C23 P1 Fe1 113.52(19)
C25 P1 Fe1 115.32(19)
C21 P1 Fe1 120.3(2)
C22 C21 P1 115.8(4)
C24 C23 P1 115.0(4)
C26 C25 P1 113.7(4)
C33 P2 C35 100.1(3)
C33 P2 C31 102.7(3)
C35 P2 C31 103.8(3)
C33 P2 Fe1 109.8(2)
C35 P2 Fe1 121.9(2)
C31 P2 Fe1 116.00(19)
C32 C31 P2 118.9(4)
C34 C33 P2 116.7(4)
C36 C35 P2 114.9(4)

loop_
_geom_bond_atom_site_label_1
_geom_bond_atom_site_label_2
_geom_bond_distance
Fe1 C11 1.753(5)
Fe1 C1 1.941(5)
Fe1 B9 2.186(6)
Fe1 B6 2.191(6)
Fe1 B3 2.199(6)
Fe1 B5 2.205(6)
Fe1 P1 2.2600(16)
Fe1 P2 2.2765(17)
C1 O1 1.426(6)
C1 B5 1.611(8)
C1 B3 1.618(8)
C1 B4 1.623(8)
O1 C2 1.380(6)
C2 C3 1.340(8)
C3 C4 1.510(8)
C3 B4 1.544(8)
B3 B6 1.779(9)
B3 B7 1.833(9)
B3 B4 1.877(9)
B4 B8 1.787(9)
B4 B7 1.788(9)
B4 B5 1.878(9)
B5 B9 1.771(8)
B5 B8 1.857(8)
B6 C10 1.619(9)
B6 B7 1.832(9)
B6 B9 1.988(9)
B7 C10 1.595(8)
B7 B8 1.827(10)
B8 C10 1.588(8)
B8 B9 1.845(9)
B9 C10 1.623(8)
C11 O11 1.162(7)
P1 C23 1.847(6)
P1 C25 1.848(5)
P1 C21 1.854(5)
C21 C22 1.519(8)
C23 C24 1.539(8)
C25 C26 1.510(8)
P2 C33 1.840(6)
P2 C35 1.842(6)
P2 C31 1.864(6)
C31 C32 1.534(8)
C33 C34 1.537(9)
C35 C36 1.526(8)
